data_7219822
loop_
_publ_author_name
'Rodpun, Kiattipoom'
'Blackman, Allan G.'
'Gardiner, Michael G.'
'Tan, Eng Wui'
'Meledandri, Carla J.'
'Lucas, Nigel T.'

_publ_section_title
;
 Alkyl linker effects on the coordination topology of ditopic
 di(2-pyridylmethyl)amine carboxylate ligands with ZnIIand CuII: polymers
 vs. macrocycles
;
_journal_issue 15
_journal_name_full CrystEngComm
_journal_page_first 2974
_journal_paper_doi 10.1039/C5CE00375J
_journal_volume 17
_journal_year 2015
_chemical_formula_moiety 'C18 H24 Cu N3 O3 1+, Cl O4 1-, 2(H2 O)'
_chemical_formula_sum 'C18 H28 Cl Cu N3 O9'
_chemical_formula_weight 529.42
_chemical_name_systematic
; 
 ? 
;
_space_group_IT_number 29
_symmetry_cell_setting orthorhombic
_symmetry_space_group_name_Hall 'P 2c -2ac'
_symmetry_space_group_name_H-M 'P c a 21'
_atom_sites_solution_hydrogens mixed
_atom_sites_solution_primary direct
_atom_sites_solution_secondary difmap
_audit_block_code nl_kr9
_audit_creation_method SHELXL-97
_audit_update_record
;
2015-02-22 deposited with the CCDC.
2015-03-09 downloaded from the CCDC.
;
_cell_angle_alpha 90.00
_cell_angle_beta 90.00
_cell_angle_gamma 90.00
_cell_formula_units_Z 4
_cell_length_a 13.0446(3)
_cell_length_b 8.8181(2)
_cell_length_c 19.3686(5)
_cell_measurement_reflns_used 8970
_cell_measurement_temperature 100(1)
_cell_measurement_theta_max 28.758
_cell_measurement_theta_min 3.886
_cell_volume 2227.94(9)
_computing_cell_refinement 'CrysAlisPro (Agilent, V 1.171.36.28)'
_computing_data_collection 'CrysAlisPro (Agilent, V 1.171.36.28)'
_computing_data_reduction 'CrysAlisPro (Agilent, V 1.171.36.28)'
_computing_molecular_graphics 'ORTEP-3 (Farrugia, 2008)'
_computing_publication_material 'enCIFer (CCDC, 2014)'
_computing_structure_refinement 'SHELXL-97 (Sheldrick, 1997)'
_computing_structure_solution 'Superflip (Palatinus & Chapuis, 2009)'
_diffrn_ambient_temperature 100(1)
_diffrn_crystal_treatment
; 
Crystal was attached with Paratone N oil to a 0.3 mm CryoLoop supported 
in a copper mounting pin, then quenched in a cold nitrogen gas from a gas
stream from an Oxford Cryosystems Cryostream.
;
_diffrn_detector_area_resol_mean 5.1725
_diffrn_measured_fraction_theta_full 0.995
_diffrn_measured_fraction_theta_max 0.910
_diffrn_measurement_device_type 'SuperNova, Dual, Cu at zero, Atlas'
_diffrn_measurement_method '\w scans'
_diffrn_radiation_monochromator mirror
_diffrn_radiation_source 'SuperNova (Mo) X-ray Source'
_diffrn_radiation_type 'Mo K\a'
_diffrn_radiation_wavelength 0.71073
_diffrn_reflns_av_R_equivalents 0.0347
_diffrn_reflns_av_sigmaI/netI 0.0324
_diffrn_reflns_limit_h_max 18
_diffrn_reflns_limit_h_min -17
_diffrn_reflns_limit_k_max 12
_diffrn_reflns_limit_k_min -11
_diffrn_reflns_limit_l_max 26
_diffrn_reflns_limit_l_min -18
_diffrn_reflns_number 20122
_diffrn_reflns_theta_full 25.00
_diffrn_reflns_theta_max 29.72
_diffrn_reflns_theta_min 2.98
_diffrn_standards_interval_count 0
_diffrn_standards_interval_time 0
_diffrn_standards_number 0
_exptl_absorpt_coefficient_mu 1.155
_exptl_absorpt_correction_T_max 0.7852
_exptl_absorpt_correction_T_min 0.5441
_exptl_absorpt_correction_type numerical
_exptl_absorpt_process_details
;
CrysAlisPro, Agilent Technologies, Version 1.171.36.28.
Analytical numeric absorption correction using a multifaceted crystal 
model based on expressions derived by R.C. Clark & J.S. Reid. 
(Clark, R. C. & Reid, J. S. (1995). Acta Cryst. A51, 887-897)
;
_exptl_crystal_colour blue
_exptl_crystal_density_diffrn 1.578
_exptl_crystal_density_method 'not measured'
_exptl_crystal_description block
_exptl_crystal_F_000 1100
_exptl_crystal_preparation
;
Crystals were grown by slow diffusion of a methanolic solution of the 
carboxylic acid ligand into an aqueous Cu(II) perchlorate solution 
at room temperature.
;
_exptl_crystal_recrystallization_method 'Re-crystallisation from solvent: Methanol/water'
_exptl_crystal_size_max 0.60
_exptl_crystal_size_mid 0.43
_exptl_crystal_size_min 0.22
_refine_diff_density_max 0.972
_refine_diff_density_min -0.537
_refine_diff_density_rms 0.096
_refine_ls_abs_structure_details 'Flack H D (1983), Acta Cryst. A39, 876-881'
_refine_ls_abs_structure_Flack 0.009(19)
_refine_ls_extinction_method none
_refine_ls_goodness_of_fit_ref 1.023
_refine_ls_hydrogen_treatment mixed
_refine_ls_matrix_type full
_refine_ls_number_parameters 295
_refine_ls_number_reflns 4893
_refine_ls_number_restraints 121
_refine_ls_restrained_S_all 1.125
_refine_ls_R_factor_all 0.0514
_refine_ls_R_factor_gt 0.0468
_refine_ls_shift/su_max 0.001
_refine_ls_shift/su_mean 0.000
_refine_ls_structure_factor_coef Fsqd
_refine_ls_weighting_details 'calc w=1/[\s^2^(Fo^2^)+(0.0638P)^2^+4.0032P] where P=(Fo^2^+2Fc^2^)/3'
_refine_ls_weighting_scheme calc
_refine_ls_wR_factor_gt 0.1173
_refine_ls_wR_factor_ref 0.1217
_reflns_number_gt 4517
_reflns_number_total 4893
_reflns_threshold_expression >2sigma(I)
_cod_data_source_file c5ce00375j2.cif
_cod_data_source_block 6_Cu-C5
_cod_depositor_comments 'Adding full bibliography for 7219817--7219825.cif.'
_cod_original_sg_symbol_H-M Pca21
_cod_database_code 7219822

loop_
_symmetry_equiv_pos_as_xyz
'x, y, z'
'-x, -y, z+1/2'
'-x+1/2, y, z+1/2'
'x+1/2, -y, z'

loop_
_atom_site_label
_atom_site_type_symbol
_atom_site_fract_x
_atom_site_fract_y
_atom_site_fract_z
_atom_site_U_iso_or_equiv
_atom_site_adp_type
_atom_site_occupancy
_atom_site_symmetry_multiplicity
_atom_site_calc_flag
_atom_site_refinement_flags
Cu1 Cu 0.69814(3) 0.11449(4) 0.37145(5) 0.01454(12) Uani 1 1 d .
Cl1 Cl 0.39072(14) 0.38734(14) 0.11496(9) 0.0483(4) Uani 1 1 d D
O1 O 0.3690(3) -0.1102(3) -0.03831(18) 0.0265(7) Uani 1 1 d .
O2 O 0.4887(2) 0.0050(4) -0.09958(18) 0.0269(7) Uani 1 1 d .
O3 O 0.8567(2) 0.2102(3) 0.39186(15) 0.0273(8) Uani 1 1 d D
O13 O 0.4736(5) 0.3007(8) 0.1484(3) 0.0893(19) Uani 1 1 d DU
O14 O 0.3036(5) 0.2937(8) 0.1182(4) 0.107(2) Uani 1 1 d DU
O11 O 0.3837(5) 0.5226(5) 0.1528(3) 0.0738(15) Uani 1 1 d DU
O12 O 0.4148(5) 0.4142(7) 0.0445(3) 0.0788(16) Uani 1 1 d DU
O91 O 0.6257(5) 0.3748(6) 0.0078(3) 0.0768(17) Uani 1 1 d U
N1 N 0.6499(2) 0.3174(4) 0.3438(2) 0.0234(8) Uani 1 1 d .
N2 N 0.7537(2) -0.0950(3) 0.3763(3) 0.0232(7) Uani 1 1 d .
N3 N 0.7231(3) 0.0868(4) 0.2689(2) 0.0205(7) Uani 1 1 d .
C11 C 0.7415(4) 0.2398(5) 0.2407(3) 0.0336(11) Uani 1 1 d .
H11A H 0.7265 0.2409 0.1906 0.040 Uiso 1 1 calc R
H11B H 0.8142 0.2684 0.2474 0.040 Uiso 1 1 calc R
C12 C 0.6725(4) 0.3516(5) 0.2778(3) 0.0297(10) Uani 1 1 d U
C13 C 0.6375(5) 0.4829(6) 0.2473(4) 0.0466(14) Uani 1 1 d U
H13 H 0.6510 0.5052 0.2001 0.056 Uiso 1 1 calc R
C14 C 0.5809(5) 0.5822(7) 0.2892(4) 0.0520(15) Uani 1 1 d U
H14 H 0.5545 0.6730 0.2697 0.062 Uiso 1 1 calc R
C15 C 0.5629(4) 0.5522(6) 0.3563(4) 0.0440(14) Uani 1 1 d U
H15 H 0.5277 0.6234 0.3845 0.053 Uiso 1 1 calc R
C16 C 0.5970(3) 0.4139(5) 0.3838(4) 0.0334(12) Uani 1 1 d U
H16 H 0.5828 0.3888 0.4306 0.040 Uiso 1 1 calc R
C21 C 0.8127(3) -0.0185(6) 0.2650(3) 0.0299(11) Uani 1 1 d .
H21A H 0.8772 0.0388 0.2720 0.036 Uiso 1 1 calc R
H21B H 0.8154 -0.0665 0.2188 0.036 Uiso 1 1 calc R
C22 C 0.8021(3) -0.1389(5) 0.3199(3) 0.0266(10) Uani 1 1 d U
C23 C 0.8429(4) -0.2853(6) 0.3133(3) 0.0356(12) Uani 1 1 d U
H23 H 0.8768 -0.3156 0.2722 0.043 Uiso 1 1 calc R
C24 C 0.8329(3) -0.3823(5) 0.3670(5) 0.0402(12) Uani 1 1 d U
H24 H 0.8598 -0.4820 0.3632 0.048 Uiso 1 1 calc R
C25 C 0.7838(4) -0.3383(6) 0.4276(3) 0.0385(12) Uani 1 1 d U
H25 H 0.7768 -0.4058 0.4656 0.046 Uiso 1 1 calc R
C26 C 0.7455(4) -0.1912(5) 0.4301(3) 0.0309(10) Uani 1 1 d U
H26 H 0.7125 -0.1574 0.4710 0.037 Uiso 1 1 calc R
C31 C 0.6279(3) 0.0163(5) 0.2393(2) 0.0208(8) Uani 1 1 d .
H31A H 0.5695 0.0848 0.2488 0.025 Uiso 1 1 calc R
H31B H 0.6147 -0.0799 0.2642 0.025 Uiso 1 1 calc R
C32 C 0.6298(4) -0.0173(6) 0.1619(3) 0.0283(10) Uani 1 1 d .
H32A H 0.6250 0.0790 0.1358 0.034 Uiso 1 1 calc R
H32B H 0.6956 -0.0665 0.1497 0.034 Uiso 1 1 calc R
C33 C 0.5434(7) -0.1182(6) 0.1420(3) 0.057(2) Uani 1 1 d .
H33A H 0.4787 -0.0720 0.1584 0.069 Uiso 1 1 calc R
H33B H 0.5517 -0.2163 0.1662 0.069 Uiso 1 1 calc R
C34 C 0.5337(5) -0.1492(6) 0.0648(3) 0.0427(15) Uani 1 1 d .
H34A H 0.5984 -0.1950 0.0480 0.051 Uiso 1 1 calc R
H34B H 0.4782 -0.2241 0.0573 0.051 Uiso 1 1 calc R
C35 C 0.5114(4) -0.0120(6) 0.0232(3) 0.0358(12) Uani 1 1 d .
H35A H 0.5771 0.0393 0.0124 0.043 Uiso 1 1 calc R
H35B H 0.4701 0.0585 0.0516 0.043 Uiso 1 1 calc R
C36 C 0.4552(3) -0.0410(5) -0.0435(3) 0.0257(9) Uani 1 1 d .
H3A H 0.857(4) 0.259(5) 0.4292(15) 0.039 Uiso 1 1 d D
H3B H 0.908(3) 0.152(5) 0.394(2) 0.039 Uiso 1 1 d D
O92 O 0.7781(5) 0.2522(7) 0.0745(4) 0.0813(17) Uani 1 1 d U

loop_
_atom_site_aniso_label
_atom_site_aniso_U_11
_atom_site_aniso_U_22
_atom_site_aniso_U_33
_atom_site_aniso_U_23
_atom_site_aniso_U_13
_atom_site_aniso_U_12
Cu1 0.01486(18) 0.01679(19) 0.0120(2) -0.0025(2) 0.0015(2) -0.00118(14)
Cl1 0.0692(10) 0.0314(6) 0.0444(10) -0.0079(6) 0.0049(7) -0.0063(6)
O1 0.0322(16) 0.0307(16) 0.0167(17) 0.0091(13) -0.0052(13) -0.0115(13)
O2 0.0236(14) 0.0372(16) 0.0198(17) 0.0017(13) -0.0018(13) -0.0050(13)
O3 0.0208(13) 0.0236(14) 0.037(2) 0.0031(12) -0.0089(12) -0.0037(11)
O13 0.101(4) 0.090(4) 0.076(4) -0.016(3) -0.025(3) 0.036(3)
O14 0.104(4) 0.094(4) 0.122(5) 0.023(4) -0.026(4) -0.047(3)
O11 0.099(4) 0.051(3) 0.071(3) -0.010(2) 0.012(3) 0.008(3)
O12 0.087(4) 0.087(3) 0.063(3) 0.007(3) 0.012(3) 0.023(3)
O91 0.096(3) 0.060(3) 0.074(3) -0.023(2) 0.035(3) -0.024(2)
N1 0.0159(14) 0.0193(15) 0.035(2) 0.0004(14) -0.0037(14) -0.0012(13)
N2 0.0165(12) 0.0207(13) 0.032(2) -0.0025(19) -0.006(2) -0.0005(11)
N3 0.0238(15) 0.0259(17) 0.0117(18) -0.0007(14) 0.0024(14) -0.0082(14)
C11 0.051(3) 0.031(2) 0.019(2) 0.0057(19) 0.002(2) -0.023(2)
C12 0.0289(18) 0.0254(18) 0.035(3) 0.0064(18) -0.0143(18) -0.0105(16)
C13 0.050(3) 0.035(2) 0.055(3) 0.016(2) -0.019(2) -0.015(2)
C14 0.042(2) 0.034(2) 0.080(4) 0.011(3) -0.024(3) -0.004(2)
C15 0.0292(18) 0.0284(19) 0.074(4) -0.007(2) -0.005(2) 0.0016(17)
C16 0.0206(15) 0.0246(17) 0.055(3) -0.005(2) 0.0005(19) 0.0009(14)
C21 0.0204(18) 0.042(3) 0.027(3) -0.019(2) 0.0052(17) -0.0058(18)
C22 0.0164(17) 0.0306(19) 0.033(2) -0.0086(19) -0.0046(16) -0.0002(15)
C23 0.0245(19) 0.033(2) 0.049(3) -0.014(2) -0.0065(19) -0.0004(17)
C24 0.0260(16) 0.0318(19) 0.063(3) -0.002(2) -0.009(3) 0.0009(15)
C25 0.035(2) 0.030(2) 0.051(3) 0.011(2) -0.016(2) -0.0035(19)
C26 0.0290(19) 0.0280(19) 0.036(3) 0.0045(18) -0.0102(19) -0.0034(17)
C31 0.0247(18) 0.0250(19) 0.013(2) 0.0015(16) -0.0041(16) -0.0094(16)
C32 0.031(2) 0.038(2) 0.016(2) -0.0073(19) -0.0085(18) 0.0044(19)
C33 0.111(6) 0.034(3) 0.026(3) 0.008(2) -0.025(4) -0.040(3)
C34 0.074(4) 0.027(2) 0.027(3) -0.005(2) -0.031(3) 0.002(2)
C35 0.048(3) 0.035(2) 0.025(3) 0.012(2) -0.020(2) -0.017(2)
C36 0.030(2) 0.027(2) 0.021(2) 0.0044(18) -0.0104(18) -0.0066(17)
O92 0.082(3) 0.087(3) 0.075(3) -0.021(3) 0.020(3) -0.023(3)

loop_
_atom_type_symbol
_atom_type_description
_atom_type_scat_dispersion_real
_atom_type_scat_dispersion_imag
_atom_type_scat_source
C C 0.0033 0.0016 'International Tables Vol C Tables 4.2.6.8 and 6.1.1.4'
H H 0.0000 0.0000 'International Tables Vol C Tables 4.2.6.8 and 6.1.1.4'
N N 0.0061 0.0033 'International Tables Vol C Tables 4.2.6.8 and 6.1.1.4'
O O 0.0106 0.0060 'International Tables Vol C Tables 4.2.6.8 and 6.1.1.4'
Cl Cl 0.1484 0.1585 'International Tables Vol C Tables 4.2.6.8 and 6.1.1.4'
Cu Cu 0.3201 1.2651 'International Tables Vol C Tables 4.2.6.8 and 6.1.1.4'

loop_
_geom_angle_atom_site_label_1
_geom_angle_atom_site_label_2
_geom_angle_atom_site_label_3
_geom_angle
_geom_angle_site_symmetry_1
_geom_angle_site_symmetry_3
O1 Cu1 N1 96.72(15) 2_655 .
O1 Cu1 N2 95.95(18) 2_655 .
N1 Cu1 N2 166.8(2) . .
O1 Cu1 N3 160.97(13) 2_655 .
N1 Cu1 N3 83.96(16) . .
N2 Cu1 N3 82.85(19) . .
O1 Cu1 O3 105.06(13) 2_655 .
N1 Cu1 O3 90.03(12) . .
N2 Cu1 O3 90.29(12) . .
N3 Cu1 O3 93.95(13) . .
O11 Cl1 O14 115.0(4) . .
O11 Cl1 O12 112.0(4) . .
O14 Cl1 O12 108.6(4) . .
O11 Cl1 O13 105.0(4) . .
O14 Cl1 O13 105.6(4) . .
O12 Cl1 O13 110.2(4) . .
C36 O1 Cu1 109.4(3) . 2_654
Cu1 O3 H3A 110(4) . .
Cu1 O3 H3B 120(4) . .
H3A O3 H3B 104.7(3) . .
C16 N1 C12 121.3(4) . .
C16 N1 Cu1 125.7(4) . .
C12 N1 Cu1 113.0(3) . .
C22 N2 C26 119.5(4) . .
C22 N2 Cu1 114.1(4) . .
C26 N2 Cu1 126.3(4) . .
C11 N3 C21 115.0(4) . .
C11 N3 C31 111.8(4) . .
C21 N3 C31 111.7(3) . .
C11 N3 Cu1 106.2(3) . .
C21 N3 Cu1 104.5(3) . .
C31 N3 Cu1 106.9(3) . .
N3 C11 C12 108.9(4) . .
N3 C11 H11A 109.9 . .
C12 C11 H11A 109.9 . .
N3 C11 H11B 109.9 . .
C12 C11 H11B 109.9 . .
H11A C11 H11B 108.3 . .
N1 C12 C13 121.5(6) . .
N1 C12 C11 115.8(4) . .
C13 C12 C11 122.7(5) . .
C12 C13 C14 116.8(6) . .
C12 C13 H13 121.6 . .
C14 C13 H13 121.6 . .
C15 C14 C13 121.9(5) . .
C15 C14 H14 119.1 . .
C13 C14 H14 119.1 . .
C14 C15 C16 118.8(6) . .
C14 C15 H15 120.6 . .
C16 C15 H15 120.6 . .
N1 C16 C15 119.7(6) . .
N1 C16 H16 120.2 . .
C15 C16 H16 120.2 . .
N3 C21 C22 109.2(4) . .
N3 C21 H21A 109.8 . .
C22 C21 H21A 109.8 . .
N3 C21 H21B 109.8 . .
C22 C21 H21B 109.8 . .
H21A C21 H21B 108.3 . .
N2 C22 C23 121.8(5) . .
N2 C22 C21 114.9(4) . .
C23 C22 C21 123.3(5) . .
C24 C23 C22 118.4(5) . .
C24 C23 H23 120.8 . .
C22 C23 H23 120.8 . .
C23 C24 C25 121.1(5) . .
C23 C24 H24 119.5 . .
C25 C24 H24 119.5 . .
C26 C25 C24 117.0(5) . .
C26 C25 H25 121.5 . .
C24 C25 H25 121.5 . .
N2 C26 C25 122.1(5) . .
N2 C26 H26 118.9 . .
C25 C26 H26 118.9 . .
N3 C31 C32 116.2(4) . .
N3 C31 H31A 108.2 . .
C32 C31 H31A 108.2 . .
N3 C31 H31B 108.2 . .
C32 C31 H31B 108.2 . .
H31A C31 H31B 107.4 . .
C33 C32 C31 111.0(5) . .
C33 C32 H32A 109.4 . .
C31 C32 H32A 109.4 . .
C33 C32 H32B 109.4 . .
C31 C32 H32B 109.4 . .
H32A C32 H32B 108.0 . .
C32 C33 C34 115.1(6) . .
C32 C33 H33A 108.5 . .
C34 C33 H33A 108.5 . .
C32 C33 H33B 108.5 . .
C34 C33 H33B 108.5 . .
H33A C33 H33B 107.5 . .
C35 C34 C33 113.7(5) . .
C35 C34 H34A 108.8 . .
C33 C34 H34A 108.8 . .
C35 C34 H34B 108.8 . .
C33 C34 H34B 108.8 . .
H34A C34 H34B 107.7 . .
C34 C35 C36 115.0(4) . .
C34 C35 H35A 108.5 . .
C36 C35 H35A 108.5 . .
C34 C35 H35B 108.5 . .
C36 C35 H35B 108.5 . .
H35A C35 H35B 107.5 . .
O2 C36 O1 122.2(4) . .
O2 C36 C35 121.6(4) . .
O1 C36 C35 116.1(4) . .

loop_
_geom_bond_atom_site_label_1
_geom_bond_atom_site_label_2
_geom_bond_distance
_geom_bond_site_symmetry_2
Cu1 O1 1.956(3) 2_655
Cu1 N1 1.971(3) .
Cu1 N2 1.987(3) .
Cu1 N3 2.027(4) .
Cu1 O3 2.269(3) .
Cl1 O11 1.403(5) .
Cl1 O14 1.406(6) .
Cl1 O12 1.421(6) .
Cl1 O13 1.474(6) .
O1 C36 1.283(5) .
O1 Cu1 1.956(3) 2_654
O2 C36 1.239(6) .
O3 H3A 0.8400(12) .
O3 H3B 0.8400(12) .
N1 C16 1.342(6) .
N1 C12 1.347(7) .
N2 C22 1.319(7) .
N2 C26 1.348(7) .
N3 C11 1.475(6) .
N3 C21 1.495(6) .
N3 C31 1.502(5) .
C11 C12 1.515(8) .
C11 H11A 0.9900 .
C11 H11B 0.9900 .
C12 C13 1.379(7) .
C13 C14 1.404(10) .
C13 H13 0.9500 .
C14 C15 1.347(10) .
C14 H14 0.9500 .
C15 C16 1.403(7) .
C15 H15 0.9500 .
C16 H16 0.9500 .
C21 C22 1.510(8) .
C21 H21A 0.9900 .
C21 H21B 0.9900 .
C22 C23 1.402(6) .
C23 C24 1.351(10) .
C23 H23 0.9500 .
C24 C25 1.393(11) .
C24 H24 0.9500 .
C25 C26 1.391(7) .
C25 H25 0.9500 .
C26 H26 0.9500 .
C31 C32 1.529(7) .
C31 H31A 0.9900 .
C31 H31B 0.9900 .
C32 C33 1.487(7) .
C32 H32A 0.9900 .
C32 H32B 0.9900 .
C33 C34 1.526(8) .
C33 H33A 0.9900 .
C33 H33B 0.9900 .
C34 C35 1.482(7) .
C34 H34A 0.9900 .
C34 H34B 0.9900 .
C35 C36 1.508(7) .
C35 H35A 0.9900 .
C35 H35B 0.9900 .

loop_
_geom_torsion_atom_site_label_1
_geom_torsion_atom_site_label_2
_geom_torsion_atom_site_label_3
_geom_torsion_atom_site_label_4
_geom_torsion
_geom_torsion_site_symmetry_1
O1 Cu1 N1 C16 5.9(4) 2_655
N2 Cu1 N1 C16 169.3(5) .
N3 Cu1 N1 C16 166.7(4) .
O3 Cu1 N1 C16 -99.3(3) .
O1 Cu1 N1 C12 -172.2(3) 2_655
N2 Cu1 N1 C12 -8.8(7) .
N3 Cu1 N1 C12 -11.3(3) .
O3 Cu1 N1 C12 82.6(3) .
O1 Cu1 N2 C22 176.5(3) 2_655
N1 Cu1 N2 C22 13.0(7) .
N3 Cu1 N2 C22 15.6(3) .
O3 Cu1 N2 C22 -78.3(3) .
O1 Cu1 N2 C26 -3.1(4) 2_655
N1 Cu1 N2 C26 -166.5(5) .
N3 Cu1 N2 C26 -163.9(4) .
O3 Cu1 N2 C26 102.1(4) .
O1 Cu1 N3 C11 120.2(5) 2_655
N1 Cu1 N3 C11 27.1(3) .
N2 Cu1 N3 C11 -152.3(3) .
O3 Cu1 N3 C11 -62.5(3) .
O1 Cu1 N3 C21 -117.8(4) 2_655
N1 Cu1 N3 C21 149.1(3) .
N2 Cu1 N3 C21 -30.3(3) .
O3 Cu1 N3 C21 59.5(3) .
O1 Cu1 N3 C31 0.8(6) 2_655
N1 Cu1 N3 C31 -92.3(3) .
N2 Cu1 N3 C31 88.3(3) .
O3 Cu1 N3 C31 178.1(3) .
C21 N3 C11 C12 -151.8(4) .
C31 N3 C11 C12 79.5(5) .
Cu1 N3 C11 C12 -36.7(4) .
C16 N1 C12 C13 -3.8(6) .
Cu1 N1 C12 C13 174.4(4) .
C16 N1 C12 C11 174.1(4) .
Cu1 N1 C12 C11 -7.7(5) .
N3 C11 C12 N1 30.7(5) .
N3 C11 C12 C13 -151.4(4) .
N1 C12 C13 C14 2.7(7) .
C11 C12 C13 C14 -175.1(4) .
C12 C13 C14 C15 1.0(8) .
C13 C14 C15 C16 -3.5(8) .
C12 N1 C16 C15 1.2(6) .
Cu1 N1 C16 C15 -176.8(3) .
C14 C15 C16 N1 2.5(7) .
C11 N3 C21 C22 155.7(4) .
C31 N3 C21 C22 -75.5(4) .
Cu1 N3 C21 C22 39.7(4) .
C26 N2 C22 C23 2.0(6) .
Cu1 N2 C22 C23 -177.6(3) .
C26 N2 C22 C21 -176.1(4) .
Cu1 N2 C22 C21 4.3(5) .
N3 C21 C22 N2 -30.6(5) .
N3 C21 C22 C23 151.4(4) .
N2 C22 C23 C24 -0.8(7) .
C21 C22 C23 C24 177.1(4) .
C22 C23 C24 C25 -0.3(7) .
C23 C24 C25 C26 0.3(7) .
C22 N2 C26 C25 -2.0(7) .
Cu1 N2 C26 C25 177.5(3) .
C24 C25 C26 N2 0.9(7) .
C11 N3 C31 C32 65.0(5) .
C21 N3 C31 C32 -65.4(5) .
Cu1 N3 C31 C32 -179.2(3) .
N3 C31 C32 C33 166.6(4) .
C31 C32 C33 C34 175.6(5) .
C32 C33 C34 C35 -63.5(9) .
C33 C34 C35 C36 -153.2(6) .
Cu1 O1 C36 O2 -3.9(6) 2_654
Cu1 O1 C36 C35 173.2(4) 2_654
C34 C35 C36 O2 -125.9(6) .
C34 C35 C36 O1 56.9(7) .
